data_7709883
loop_
_publ_author_name
'Velazquez-Garcia, Jose de Jesus'
'Basuroy, Krishnayan'
'Storozhuk, Darina'
'Wong, Joanne'
'Demeshko, Serhiy'
'Meyer, Franc'
'Henning, Robert'
'Techert, Simone'

_publ_section_title
;
 Metal-to-metal communication during the spin state transition of a [2
 \\times 2] Fe(ii) metallogrid at equilibrium and out-of-equilibrium
 conditions
;
_journal_name_full 'Dalton Transactions'
_journal_paper_doi 10.1039/D1DT04255F
_journal_year 2022
_chemical_formula_moiety 'C92 H62 Fe3 N24, 4(B F4)'
_chemical_formula_sum 'C92 H62 B4 F16 Fe2.09 N24'
_chemical_formula_weight 1967.48
_chemical_name_common '[Fe3(3,5-Bis{6(2,2'-dipyridyl)}H-pyrazole)2(3,5-Bis{6(2,2'-dipyridyl)}pyrazole)2](BF4)4(C2NH3)'
_chemical_name_systematic
'[Fe3(3,5-Bis{6(2,2'-dipyridyl)}H-pyrazole)2(3,5-Bis{6(2,2'-dipyridyl)}pyrazole)2](BF4)4(C2NH3)'
_space_group_crystal_system monoclinic
_space_group_IT_number 14
_space_group_name_Hall '-P 2yn'
_space_group_name_H-M_alt 'P 1 21/n 1'
_atom_sites_solution_hydrogens geom
_audit_creation_date 2019-07-08
_audit_creation_method
;
Olex2 1.2
(compiled 2018.05.29 svn.r3508 for OlexSys, GUI svn.r5506)
;
_audit_update_record
;
2019-07-21 deposited with the CCDC.	2022-03-22 downloaded from the CCDC.
;
_cell_angle_alpha 90
_cell_angle_beta 110.7330(10)
_cell_angle_gamma 90
_cell_formula_units_Z 4
_cell_length_a 23.5550(4)
_cell_length_b 15.3500(4)
_cell_length_c 26.2590(4)
_cell_measurement_reflns_used 8017
_cell_measurement_temperature 103(2)
_cell_measurement_theta_max 23.408
_cell_measurement_theta_min 1.473
_cell_volume 8879.6(3)
_computing_cell_refinement Precognition
_computing_data_collection 'Laue collect'
_computing_data_reduction Epinorm
_computing_molecular_graphics 'Olex2 (Dolomanov et al., 2009)'
_computing_publication_material 'Olex2 (Dolomanov et al., 2009)'
_computing_structure_refinement 'ShelXL (Sheldrick, 2015)'
_computing_structure_solution ShelX
_diffrn_ambient_temperature 103(2)
_diffrn_measured_fraction_theta_full 0.693
_diffrn_measured_fraction_theta_max 0.846
_diffrn_measurement_device_type 'Standard Huber 515.2 kappa model (APS 14 ID Beamline)'
_diffrn_radiation_type Synchrotron
_diffrn_radiation_wavelength 0.71073
_diffrn_reflns_av_R_equivalents 0.2915
_diffrn_reflns_av_unetI/netI 0.2368
_diffrn_reflns_Laue_measured_fraction_full 0.693
_diffrn_reflns_Laue_measured_fraction_max 0.846
_diffrn_reflns_limit_h_max 23
_diffrn_reflns_limit_h_min -23
_diffrn_reflns_limit_k_max 15
_diffrn_reflns_limit_k_min -15
_diffrn_reflns_limit_l_max 25
_diffrn_reflns_limit_l_min -26
_diffrn_reflns_number 121941
_diffrn_reflns_point_group_measured_fraction_full 0.693
_diffrn_reflns_point_group_measured_fraction_max 0.846
_diffrn_reflns_theta_full 22.815
_diffrn_reflns_theta_max 22.815
_diffrn_reflns_theta_min 1.775
_diffrn_source 'undulator radiation'
_exptl_absorpt_coefficient_mu 0.437
_exptl_absorpt_correction_type none
_exptl_crystal_colour black
_exptl_crystal_colour_primary black
_exptl_crystal_density_diffrn 1.472
_exptl_crystal_density_method 'not measured'
_exptl_crystal_description needle
_exptl_crystal_F_000 4001
_exptl_crystal_size_max 0.5
_exptl_crystal_size_mid 0.49
_exptl_crystal_size_min 0.28
_refine_diff_density_max 0.687
_refine_diff_density_min -0.390
_refine_diff_density_rms 0.086
_refine_ls_extinction_coef 0.0024(4)
_refine_ls_extinction_expression Fc^*^=kFc[1+0.001xFc^2^\l^3^/sin(2\q)]^-1/4^
_refine_ls_extinction_method 'SHELXL-2018/3 (Sheldrick 2018)'
_refine_ls_goodness_of_fit_ref 1.007
_refine_ls_hydrogen_treatment constr
_refine_ls_matrix_type full
_refine_ls_number_parameters 1254
_refine_ls_number_reflns 8361
_refine_ls_number_restraints 0
_refine_ls_restrained_S_all 1.007
_refine_ls_R_factor_all 0.1984
_refine_ls_R_factor_gt 0.0731
_refine_ls_shift/su_max 0.000
_refine_ls_shift/su_mean 0.000
_refine_ls_structure_factor_coef Fsqd
_refine_ls_weighting_details 'w=1/[\s^2^(Fo^2^)+(0.1346P)^2^] where P=(Fo^2^+2Fc^2^)/3'
_refine_ls_weighting_scheme calc
_refine_ls_wR_factor_gt 0.1718
_refine_ls_wR_factor_ref 0.1989
_reflns_Friedel_coverage 0.000
_reflns_number_gt 5133
_reflns_number_total 8361
_reflns_threshold_expression 'I > 2\s(I)'
_cod_data_source_file d1dt04255f3.cif
_cod_data_source_block tr_2013_fe3_200k_-40ps
_cod_database_code 7709883
_shelx_shelxl_version_number 2018/3
_shelx_space_group_comment
;
The symmetry employed for this shelxl refinement is uniquely defined
by the following loop, which should always be used as a source of
symmetry information in preference to the above space-group names.
They are only intended as comments.
;
_shelx_estimated_absorpt_t_max 0.887
_shelx_estimated_absorpt_t_min 0.811
_olex2_refinement_description
;
1. Fixed Uiso
 At 1.2 times of:
  All C(H) groups, All N(H) groups
2.a Aromatic/amide H refined with riding coordinates:
 N2(H2), N11(H11), C1(H1), C5(H5), C6(H6), C7(H7), C10(H10), C11(H11A),
 C12(H12), C13(H13), C15(H15), C16(H16), C17(H17), C20(H20), C21(H21), C22(H22),
  C23(H23), C31(H31), C35(H35), C36(H36), C37(H37), C40(H40), C41(H41),
 C42(H42), C43(H43), C45(H45), C46(H46), C47(H47), C50(H50), C51(H51), C52(H52),
  C53(H53), C61(H61), C65(H65), C66(H66), C67(H67), C70(H70), C71(H71),
 C72(H72), C73(H73), C75(H75), C76(H76), C77(H77), C80(H80), C81(H81), C82(H82),
  C83(H83), C91(H91), C95(H95), C96(H96), C97(H97), C11A(H11B), C12A(H12A),
 C10B(H10B), C105(H105), C106(H106), C107(H107), C110(H110), C111(H111),
 C112(H112), C113(H113), C0AA(H0AA)
;
_olex2_submission_special_instructions 'No special instructions were received'

loop_
_space_group_symop_operation_xyz
'x, y, z'
'-x+1/2, y+1/2, -z+1/2'
'-x, -y, -z'
'x-1/2, -y-1/2, z-1/2'

loop_
_atom_site_label
_atom_site_type_symbol
_atom_site_fract_x
_atom_site_fract_y
_atom_site_fract_z
_atom_site_U_iso_or_equiv
_atom_site_adp_type
_atom_site_occupancy
_atom_site_site_symmetry_order
_atom_site_calc_flag
_atom_site_refinement_flags_posn
_atom_site_refinement_flags_adp
_atom_site_refinement_flags_occupancy
_atom_site_disorder_assembly
_atom_site_disorder_group
Fe1 Fe 0.50268(4) 0.17487(6) 0.26760(4) 0.0679(4) Uani 1 1 d . . . . .
Fe2 Fe 0.48453(4) 0.59033(6) 0.23144(4) 0.0640(4) Uani 1 1 d . . . . .
N1 N 0.4958(3) 0.2476(3) 0.2057(2) 0.0671(16) Uani 1 1 d . . . . .
N2 N 0.4514(3) 0.2877(4) 0.1665(2) 0.0642(15) Uani 1 1 d . . . . .
H2 H 0.413985 0.293143 0.166030 0.077 Uiso 1 1 calc R . . . .
N3 N 0.5823(3) 0.1735(4) 0.2703(3) 0.0736(16) Uani 1 1 d . . . . .
N4 N 0.5382(3) 0.1012(4) 0.3307(2) 0.0768(16) Uani 1 1 d . . . . .
N5 N 0.3883(3) 0.4155(4) 0.0891(2) 0.0642(15) Uani 1 1 d . . . . .
N6 N 0.2935(3) 0.4959(4) 0.1036(3) 0.0827(17) Uani 1 1 d . . . . .
N11 N 0.3915(3) 0.4410(4) 0.1981(2) 0.0625(15) Uani 1 1 d . . . . .
H11 H 0.394661 0.426128 0.166845 0.075 Uiso 1 1 calc R . . . .
N12 N 0.4258(2) 0.5014(3) 0.2316(2) 0.0574(14) Uani 1 1 d . . . . .
N13 N 0.3248(3) 0.2863(4) 0.1569(2) 0.0697(16) Uani 1 1 d . . . . .
N14 N 0.3582(4) 0.1900(4) 0.0882(3) 0.095(2) Uani 1 1 d . . . . .
N15 N 0.4796(3) 0.6094(4) 0.3002(2) 0.0663(15) Uani 1 1 d . . . . .
N16 N 0.5398(3) 0.6873(3) 0.2550(2) 0.0707(15) Uani 1 1 d . . . . .
N21 N 0.5531(2) 0.5118(3) 0.2480(2) 0.0639(15) Uani 1 1 d . . . . .
N22 N 0.5916(3) 0.4715(4) 0.2916(2) 0.0674(15) Uani 1 1 d . . . . .
N23 N 0.4883(3) 0.5771(4) 0.1617(2) 0.0624(15) Uani 1 1 d . . . . .
N24 N 0.4177(3) 0.6641(3) 0.1902(2) 0.0674(15) Uani 1 1 d . . . . .
N25 N 0.6678(3) 0.3414(4) 0.3562(3) 0.0805(17) Uani 1 1 d . . . . .
N26 N 0.6330(4) 0.2580(5) 0.4290(3) 0.119(3) Uani 1 1 d . . . . .
N31 N 0.5409(3) 0.3305(4) 0.3439(2) 0.0684(15) Uani 1 1 d . . . . .
N32 N 0.5016(3) 0.2717(4) 0.3147(2) 0.0645(15) Uani 1 1 d . . . . .
N33 N 0.5904(3) 0.4858(4) 0.4012(2) 0.0777(17) Uani 1 1 d . . . . .
N35 N 0.4231(3) 0.1667(4) 0.2670(2) 0.0645(15) Uani 1 1 d . . . . .
N36 N 0.4753(3) 0.0774(4) 0.2190(2) 0.0707(15) Uani 1 1 d . . . . .
C1 C 0.5311(4) 0.3017(5) 0.1432(3) 0.074(2) Uani 1 1 d . . . . .
H1 H 0.557282 0.317249 0.124254 0.089 Uiso 1 1 calc R . . . .
C2 C 0.5462(4) 0.2568(5) 0.1923(3) 0.072(2) Uani 1 1 d . . . . .
C3 C 0.4708(4) 0.3183(4) 0.1283(3) 0.0668(19) Uani 1 1 d . . . . .
C4 C 0.5974(4) 0.2143(5) 0.2313(3) 0.073(2) Uani 1 1 d . . . . .
C5 C 0.6549(4) 0.2132(5) 0.2297(3) 0.087(2) Uani 1 1 d . . . . .
H5 H 0.664661 0.244551 0.202689 0.104 Uiso 1 1 calc R . . . .
C6 C 0.6981(4) 0.1649(6) 0.2689(5) 0.102(3) Uani 1 1 d . . . . .
H6 H 0.738332 0.161734 0.268760 0.122 Uiso 1 1 calc R . . . .
C7 C 0.6831(4) 0.1210(6) 0.3082(4) 0.095(2) Uani 1 1 d . . . . .
H7 H 0.712984 0.087944 0.335260 0.113 Uiso 1 1 calc R . . . .
C8 C 0.6255(4) 0.1255(5) 0.3081(3) 0.079(2) Uani 1 1 d . . . . .
C9 C 0.5982(5) 0.0840(5) 0.3438(3) 0.087(2) Uani 1 1 d . . . . .
C10 C 0.6297(4) 0.0317(6) 0.3861(4) 0.097(2) Uani 1 1 d . . . . .
H10 H 0.671431 0.019873 0.393353 0.116 Uiso 1 1 calc R . . . .
C11 C 0.6010(5) -0.0035(6) 0.4179(4) 0.112(3) Uani 1 1 d . . . . .
H11A H 0.622682 -0.039140 0.448092 0.135 Uiso 1 1 calc R . . . .
C12 C 0.5407(5) 0.0128(6) 0.4062(4) 0.111(3) Uani 1 1 d . . . . .
H12 H 0.519944 -0.011788 0.427860 0.134 Uiso 1 1 calc R . . . .
C13 C 0.5098(4) 0.0663(5) 0.3618(3) 0.088(2) Uani 1 1 d . . . . .
H13 H 0.467894 0.077897 0.353572 0.106 Uiso 1 1 calc R . . . .
C14 C 0.4301(4) 0.3636(5) 0.0808(3) 0.073(2) Uani 1 1 d . . . . .
C15 C 0.4320(4) 0.3495(5) 0.0293(3) 0.077(2) Uani 1 1 d . . . . .
H15 H 0.462287 0.312911 0.024550 0.093 Uiso 1 1 calc R . . . .
C16 C 0.3900(4) 0.3886(5) -0.0144(3) 0.080(2) Uani 1 1 d . . . . .
H16 H 0.390126 0.378981 -0.050116 0.096 Uiso 1 1 calc R . . . .
C17 C 0.3486(4) 0.4409(5) -0.0062(3) 0.073(2) Uani 1 1 d . . . . .
H17 H 0.319541 0.469693 -0.036141 0.088 Uiso 1 1 calc R . . . .
C18 C 0.3481(4) 0.4533(5) 0.0461(3) 0.0695(19) Uani 1 1 d . . . . .
C19 C 0.3007(3) 0.5081(5) 0.0561(3) 0.074(2) Uani 1 1 d . . . . .
C20 C 0.2654(4) 0.5656(5) 0.0185(3) 0.083(2) Uani 1 1 d . . . . .
H20 H 0.271930 0.574635 -0.014842 0.100 Uiso 1 1 calc R . . . .
C21 C 0.2212(4) 0.6096(5) 0.0292(4) 0.086(2) Uani 1 1 d . . . . .
H21 H 0.196356 0.649797 0.003349 0.103 Uiso 1 1 calc R . . . .
C22 C 0.2120(4) 0.5964(5) 0.0775(4) 0.089(2) Uani 1 1 d . . . . .
H22 H 0.180814 0.626086 0.085658 0.107 Uiso 1 1 calc R . . . .
C23 C 0.2494(4) 0.5392(6) 0.1130(3) 0.094(2) Uani 1 1 d . . . . .
H23 H 0.243685 0.529477 0.146565 0.113 Uiso 1 1 calc R . . . .
C31 C 0.3606(3) 0.4436(5) 0.2671(3) 0.0640(18) Uani 1 1 d . . . . .
H31 H 0.339305 0.432599 0.291168 0.077 Uiso 1 1 calc R . . . .
C32 C 0.3515(3) 0.4059(5) 0.2182(3) 0.0658(18) Uani 1 1 d . . . . .
C33 C 0.4074(3) 0.5010(4) 0.2742(3) 0.0609(18) Uani 1 1 d . . . . .
C34 C 0.3092(3) 0.3399(5) 0.1890(3) 0.0656(19) Uani 1 1 d . . . . .
C35 C 0.2525(4) 0.3355(5) 0.1950(3) 0.078(2) Uani 1 1 d . . . . .
H35 H 0.242478 0.374488 0.218699 0.093 Uiso 1 1 calc R . . . .
C36 C 0.2120(4) 0.2743(6) 0.1663(3) 0.085(2) Uani 1 1 d . . . . .
H36 H 0.173229 0.269273 0.169570 0.102 Uiso 1 1 calc R . . . .
C37 C 0.2285(4) 0.2209(5) 0.1330(3) 0.084(2) Uani 1 1 d . . . . .
H37 H 0.200346 0.178508 0.112260 0.101 Uiso 1 1 calc R . . . .
C38 C 0.2853(4) 0.2260(5) 0.1282(3) 0.0704(19) Uani 1 1 d . . . . .
C39 C 0.3051(4) 0.1732(5) 0.0918(3) 0.078(2) Uani 1 1 d . . . . .
C40 C 0.2680(5) 0.1108(6) 0.0612(4) 0.098(3) Uani 1 1 d . . . . .
H40 H 0.229658 0.099670 0.064115 0.117 Uiso 1 1 calc R . . . .
C41 C 0.2871(5) 0.0642(6) 0.0257(4) 0.110(3) Uani 1 1 d . . . . .
H41 H 0.261277 0.020696 0.003568 0.132 Uiso 1 1 calc R . . . .
C42 C 0.3419(6) 0.0788(6) 0.0216(3) 0.107(3) Uani 1 1 d . . . . .
H42 H 0.356045 0.046013 -0.002175 0.128 Uiso 1 1 calc R . . . .
C43 C 0.3754(5) 0.1430(7) 0.0536(5) 0.118(3) Uani 1 1 d . . . . .
H43 H 0.413881 0.155423 0.051139 0.141 Uiso 1 1 calc R . . . .
C44 C 0.4384(3) 0.5644(5) 0.3152(3) 0.0660(19) Uani 1 1 d . . . . .
C45 C 0.4308(3) 0.5813(5) 0.3630(3) 0.073(2) Uani 1 1 d . . . . .
H45 H 0.402802 0.548400 0.373818 0.088 Uiso 1 1 calc R . . . .
C46 C 0.4645(4) 0.6473(5) 0.3958(3) 0.086(2) Uani 1 1 d . . . . .
H46 H 0.459410 0.660681 0.429202 0.104 Uiso 1 1 calc R . . . .
C47 C 0.5049(4) 0.6929(5) 0.3799(3) 0.084(2) Uani 1 1 d . . . . .
H47 H 0.528826 0.737521 0.402598 0.100 Uiso 1 1 calc R . . . .
C48 C 0.5110(3) 0.6742(5) 0.3311(3) 0.071(2) Uani 1 1 d . . . . .
C49 C 0.5489(3) 0.7181(5) 0.3054(3) 0.076(2) Uani 1 1 d . . . . .
C50 C 0.5887(4) 0.7848(5) 0.3281(3) 0.096(3) Uani 1 1 d . . . . .
H50 H 0.594138 0.804668 0.363826 0.115 Uiso 1 1 calc R . . . .
C51 C 0.6200(5) 0.8220(6) 0.2995(4) 0.116(3) Uani 1 1 d . . . . .
H51 H 0.647852 0.867985 0.314811 0.139 Uiso 1 1 calc R . . . .
C52 C 0.6109(4) 0.7924(6) 0.2484(4) 0.108(3) Uani 1 1 d . . . . .
H52 H 0.631718 0.818884 0.227386 0.130 Uiso 1 1 calc R . . . .
C53 C 0.5718(4) 0.7245(5) 0.2268(3) 0.086(2) Uani 1 1 d . . . . .
H53 H 0.567116 0.703308 0.191544 0.104 Uiso 1 1 calc R . . . .
C61 C 0.6247(3) 0.4462(5) 0.2248(3) 0.075(2) Uani 1 1 d . . . . .
H61 H 0.648473 0.426394 0.204487 0.090 Uiso 1 1 calc R . . . .
C62 C 0.5727(3) 0.4937(5) 0.2065(3) 0.0673(19) Uani 1 1 d . . . . .
C63 C 0.6354(3) 0.4331(5) 0.2787(3) 0.0691(19) Uani 1 1 d . . . . .
C64 C 0.5340(4) 0.5307(5) 0.1553(3) 0.0662(19) Uani 1 1 d . . . . .
C65 C 0.5384(4) 0.5218(5) 0.1050(3) 0.075(2) Uani 1 1 d . . . . .
H65 H 0.570103 0.488391 0.100163 0.090 Uiso 1 1 calc R . . . .
C66 C 0.4962(4) 0.5623(5) 0.0619(3) 0.079(2) Uani 1 1 d . . . . .
H66 H 0.498200 0.556089 0.026620 0.094 Uiso 1 1 calc R . . . .
C67 C 0.4516(3) 0.6109(5) 0.0685(3) 0.072(2) Uani 1 1 d . . . . .
H67 H 0.422644 0.639380 0.038306 0.086 Uiso 1 1 calc R . . . .
C68 C 0.4490(3) 0.6184(5) 0.1195(3) 0.0664(19) Uani 1 1 d . . . . .
C69 C 0.4055(4) 0.6686(5) 0.1365(3) 0.0709(19) Uani 1 1 d . . . . .
C70 C 0.3598(4) 0.7158(5) 0.1028(3) 0.080(2) Uani 1 1 d . . . . .
H70 H 0.354158 0.718998 0.065199 0.096 Uiso 1 1 calc R . . . .
C71 C 0.3212(4) 0.7591(5) 0.1222(4) 0.096(2) Uani 1 1 d . . . . .
H71 H 0.287683 0.790753 0.098284 0.116 Uiso 1 1 calc R . . . .
C72 C 0.3320(4) 0.7559(5) 0.1779(4) 0.089(2) Uani 1 1 d . . . . .
H72 H 0.306544 0.786237 0.192986 0.107 Uiso 1 1 calc R . . . .
C73 C 0.3797(4) 0.7085(5) 0.2100(3) 0.080(2) Uani 1 1 d . . . . .
H73 H 0.387102 0.705960 0.247970 0.096 Uiso 1 1 calc R . . . .
C74 C 0.6831(4) 0.3842(5) 0.3187(4) 0.082(2) Uani 1 1 d . . . . .
C75 C 0.7422(4) 0.3819(6) 0.3188(4) 0.099(3) Uani 1 1 d . . . . .
H75 H 0.752086 0.410230 0.290842 0.119 Uiso 1 1 calc R . . . .
C76 C 0.7864(4) 0.3376(6) 0.3602(5) 0.112(3) Uani 1 1 d . . . . .
H76 H 0.827358 0.336492 0.361984 0.135 Uiso 1 1 calc R . . . .
C77 C 0.7695(5) 0.2960(6) 0.3980(4) 0.109(3) Uani 1 1 d . . . . .
H77 H 0.799113 0.264627 0.426243 0.131 Uiso 1 1 calc R . . . .
C78 C 0.7106(4) 0.2979(5) 0.3966(4) 0.085(2) Uani 1 1 d . . . . .
C79 C 0.6917(5) 0.2529(6) 0.4357(3) 0.092(2) Uani 1 1 d . . . . .
C80 C 0.7314(4) 0.2072(6) 0.4797(4) 0.098(3) Uani 1 1 d . . . . .
H80 H 0.773476 0.203689 0.485220 0.118 Uiso 1 1 calc R . . . .
C81 C 0.7086(6) 0.1680(6) 0.5143(4) 0.104(3) Uani 1 1 d . . . . .
H81 H 0.735359 0.136585 0.544463 0.124 Uiso 1 1 calc R . . . .
C82 C 0.6486(6) 0.1719(6) 0.5075(4) 0.107(3) Uani 1 1 d . . . . .
H82 H 0.632741 0.144511 0.532053 0.128 Uiso 1 1 calc R . . . .
C83 C 0.6130(5) 0.2173(7) 0.4636(5) 0.127(3) Uani 1 1 d . . . . .
H83 H 0.570808 0.220015 0.457306 0.152 Uiso 1 1 calc R . . . .
C91 C 0.4608(4) 0.3385(5) 0.3685(3) 0.0694(19) Uani 1 1 d . . . . .
H91 H 0.434077 0.354166 0.386896 0.083 Uiso 1 1 calc R . . . .
C92 C 0.5165(4) 0.3712(5) 0.3756(3) 0.073(2) Uani 1 1 d . . . . .
C93 C 0.4523(4) 0.2778(5) 0.3286(3) 0.0635(18) Uani 1 1 d . . . . .
C94 C 0.5528(4) 0.4376(5) 0.4166(3) 0.077(2) Uani 1 1 d . . . . .
C95 C 0.5469(4) 0.4409(6) 0.4654(4) 0.101(3) Uani 1 1 d . . . . .
H95 H 0.520538 0.402343 0.474792 0.122 Uiso 1 1 calc R . . . .
C96 C 0.5810(5) 0.5032(6) 0.5018(3) 0.108(3) Uani 1 1 d . . . . .
H96 H 0.576951 0.510336 0.536273 0.130 Uiso 1 1 calc R . . . .
C97 C 0.6204(4) 0.5539(5) 0.4874(4) 0.095(2) Uani 1 1 d . . . . .
H97 H 0.644894 0.595518 0.512291 0.114 Uiso 1 1 calc R . . . .
C98 C 0.6244(4) 0.5446(5) 0.4368(3) 0.082(2) Uani 1 1 d . . . . .
C99A C 0.6683(4) 0.5953(6) 0.4207(4) 0.088(2) Uani 1 1 d . . . . .
C11A C 0.7344(6) 0.7108(7) 0.4317(5) 0.145(4) Uani 1 1 d . . . . .
H11B H 0.753603 0.761526 0.450741 0.173 Uiso 1 1 calc R . . . .
C12A C 0.7480(5) 0.6839(7) 0.3897(5) 0.127(4) Uani 1 1 d . . . . .
H12A H 0.775526 0.715074 0.377393 0.153 Uiso 1 1 calc R . . . .
N34A N 0.6820(4) 0.5669(5) 0.3796(3) 0.127(3) Uani 1 1 d . . . . .
C10B C 0.6947(6) 0.6692(6) 0.4480(4) 0.125(4) Uani 1 1 d . . . . .
H10B H 0.684859 0.689976 0.477919 0.150 Uiso 1 1 calc R . . . .
C104 C 0.4048(4) 0.2176(5) 0.2997(3) 0.0674(19) Uani 1 1 d . . . . .
C105 C 0.3491(4) 0.2085(5) 0.3048(3) 0.075(2) Uani 1 1 d . . . . .
H105 H 0.337767 0.244826 0.328922 0.090 Uiso 1 1 calc R . . . .
C106 C 0.3103(4) 0.1464(5) 0.2745(3) 0.082(2) Uani 1 1 d . . . . .
H106 H 0.270884 0.140447 0.276275 0.099 Uiso 1 1 calc R . . . .
C107 C 0.3291(4) 0.0914(5) 0.2409(3) 0.082(2) Uani 1 1 d . . . . .
H107 H 0.302853 0.046983 0.220209 0.098 Uiso 1 1 calc R . . . .
C108 C 0.3854(4) 0.1023(5) 0.2381(3) 0.073(2) Uani 1 1 d . . . . .
C109 C 0.4172(5) 0.0530(5) 0.2083(3) 0.079(2) Uani 1 1 d . . . . .
C110 C 0.3896(4) -0.0111(6) 0.1728(4) 0.097(3) Uani 1 1 d . . . . .
H110 H 0.348572 -0.026410 0.166169 0.117 Uiso 1 1 calc R . . . .
C111 C 0.4226(6) -0.0529(5) 0.1468(4) 0.112(3) Uani 1 1 d . . . . .
H111 H 0.404599 -0.097478 0.121070 0.134 Uiso 1 1 calc R . . . .
C112 C 0.4821(5) -0.0301(6) 0.1582(4) 0.105(3) Uani 1 1 d . . . . .
H112 H 0.506176 -0.060273 0.141568 0.126 Uiso 1 1 calc R . . . .
C113 C 0.5064(4) 0.0363(5) 0.1937(3) 0.086(2) Uani 1 1 d . . . . .
H113 H 0.547171 0.053494 0.200225 0.104 Uiso 1 1 calc R . . . .
B1 B 0.5417(6) 0.8010(7) 0.0826(5) 0.098(3) Uani 1 1 d . . . . .
F11 F 0.4913(3) 0.7988(3) 0.0951(3) 0.139(2) Uani 1 1 d . . . . .
F12 F 0.5271(5) 0.7991(5) 0.0294(3) 0.253(5) Uani 1 1 d . . . . .
F13 F 0.5793(2) 0.7321(3) 0.1062(2) 0.1164(16) Uani 1 1 d . . . . .
F14 F 0.5701(3) 0.8758(4) 0.1041(3) 0.163(3) Uani 1 1 d . . . . .
B2 B 0.7900(6) 0.9143(9) 0.3687(5) 0.107(3) Uani 1 1 d . . . . .
F21 F 0.7483(2) 0.9124(3) 0.39186(19) 0.1097(15) Uani 1 1 d . . . . .
F22 F 0.8408(3) 0.8739(5) 0.3971(4) 0.209(4) Uani 1 1 d . . . . .
F23 F 0.7680(4) 0.8771(5) 0.3197(3) 0.212(4) Uani 1 1 d . . . . .
F24 F 0.8070(2) 0.9973(4) 0.3637(2) 0.1164(15) Uani 1 1 d . . . . .
B3 B 0.2147(5) 0.9291(6) 0.1319(4) 0.076(2) Uani 1 1 d . . . . .
F31 F 0.1671(3) 0.8781(4) 0.11749(19) 0.142(2) Uani 1 1 d . . . . .
F32 F 0.25142(18) 0.9130(3) 0.18396(18) 0.0945(13) Uani 1 1 d . . . . .
F33 F 0.2459(2) 0.9246(3) 0.09765(18) 0.0944(13) Uani 1 1 d . . . . .
F34 F 0.1941(2) 1.0137(3) 0.1317(2) 0.1198(17) Uani 1 1 d . . . . .
B0AA B 0.5528(6) 0.8023(9) 0.5138(5) 0.108(4) Uani 1 1 d . . . . .
F5 F 0.4982(5) 0.8481(6) 0.4797(4) 0.233(4) Uani 1 1 d . . . . .
F6 F 0.5268(4) 0.7292(4) 0.5108(2) 0.163(3) Uani 1 1 d . . . . .
F1 F 0.5708(3) 0.8399(4) 0.5612(2) 0.155(2) Uani 1 1 d . . . . .
F2 F 0.5865(3) 0.8140(4) 0.4833(2) 0.152(2) Uani 1 1 d . . . . .
C0AA C 0.7214(6) 0.6112(8) 0.3655(5) 0.151(5) Uani 1 1 d . . . . .
H0AA H 0.731734 0.589920 0.335906 0.181 Uiso 1 1 calc R . . . .
Fe3 Fe 0.6095(6) 0.4112(9) 0.3608(5) 0.086(7) Uani 0.087(4) 1 d . . . . .

loop_
_atom_site_aniso_label
_atom_site_aniso_U_11
_atom_site_aniso_U_22
_atom_site_aniso_U_33
_atom_site_aniso_U_23
_atom_site_aniso_U_13
_atom_site_aniso_U_12
Fe1 0.0730(8) 0.0694(7) 0.0604(7) 0.0017(5) 0.0227(5) 0.0036(5)
Fe2 0.0710(7) 0.0706(7) 0.0539(7) -0.0036(5) 0.0263(5) -0.0026(5)
N1 0.072(4) 0.071(4) 0.049(4) 0.005(3) 0.012(4) 0.014(3)
N2 0.075(4) 0.070(4) 0.060(4) -0.001(3) 0.039(4) 0.000(3)
N3 0.073(4) 0.084(4) 0.067(4) 0.001(4) 0.029(4) 0.003(4)
N4 0.080(5) 0.074(4) 0.070(4) 0.004(3) 0.019(4) 0.012(4)
N5 0.076(4) 0.069(4) 0.049(4) -0.002(3) 0.023(4) -0.009(3)
N6 0.088(5) 0.093(5) 0.067(5) 0.007(3) 0.027(4) 0.010(4)
N11 0.077(4) 0.068(4) 0.043(3) -0.004(3) 0.022(3) 0.002(3)
N12 0.068(4) 0.060(4) 0.048(3) -0.005(3) 0.025(3) 0.001(3)
N13 0.093(5) 0.067(4) 0.048(3) 0.001(3) 0.023(4) -0.003(4)
N14 0.089(6) 0.095(5) 0.108(6) -0.024(4) 0.042(4) -0.016(4)
N15 0.080(4) 0.075(4) 0.046(3) -0.003(3) 0.025(3) 0.007(3)
N16 0.081(4) 0.073(4) 0.064(4) -0.008(3) 0.034(3) -0.013(3)
N21 0.063(4) 0.068(4) 0.064(4) -0.001(3) 0.026(4) 0.003(3)
N22 0.056(4) 0.077(4) 0.072(4) 0.001(3) 0.026(4) 0.002(3)
N23 0.077(4) 0.069(4) 0.044(4) -0.006(3) 0.024(4) -0.014(3)
N24 0.072(4) 0.074(4) 0.058(4) 0.001(3) 0.025(3) -0.004(3)
N25 0.078(5) 0.082(4) 0.073(4) -0.008(4) 0.016(4) 0.011(4)
N26 0.092(7) 0.154(7) 0.108(6) 0.051(5) 0.031(5) 0.020(5)
N31 0.083(4) 0.070(4) 0.049(3) 0.003(3) 0.019(4) -0.002(4)
N32 0.077(4) 0.069(4) 0.043(3) 0.002(3) 0.016(3) 0.006(4)
N33 0.092(5) 0.085(4) 0.053(4) -0.006(4) 0.023(4) 0.002(4)
N35 0.075(4) 0.068(4) 0.056(3) 0.015(3) 0.029(4) 0.011(4)
N36 0.072(5) 0.070(4) 0.072(4) -0.006(3) 0.028(4) 0.007(4)
C1 0.082(7) 0.084(5) 0.068(6) -0.004(4) 0.042(5) -0.009(4)
C2 0.069(6) 0.077(5) 0.087(6) -0.008(5) 0.050(5) 0.002(4)
C3 0.072(6) 0.062(5) 0.063(5) -0.006(4) 0.021(5) 0.001(4)
C4 0.055(6) 0.080(5) 0.089(6) -0.027(5) 0.029(5) 0.008(4)
C5 0.089(7) 0.088(6) 0.076(6) -0.003(4) 0.019(5) 0.022(5)
C6 0.078(7) 0.113(7) 0.119(8) -0.031(6) 0.040(7) -0.010(6)
C7 0.076(7) 0.112(7) 0.085(6) -0.008(5) 0.017(5) 0.027(5)
C8 0.082(7) 0.079(5) 0.068(5) 0.001(5) 0.016(5) 0.013(5)
C9 0.118(8) 0.065(5) 0.064(6) 0.007(4) 0.017(6) 0.019(5)
C10 0.102(7) 0.092(6) 0.083(6) 0.007(5) 0.016(6) 0.006(6)
C11 0.105(8) 0.102(7) 0.104(7) 0.026(6) 0.004(7) 0.016(6)
C12 0.131(9) 0.105(7) 0.089(7) 0.023(6) 0.027(6) -0.013(6)
C13 0.103(6) 0.084(6) 0.067(5) 0.023(5) 0.016(5) 0.004(5)
C14 0.081(6) 0.081(5) 0.065(6) -0.015(4) 0.035(5) -0.008(5)
C15 0.082(6) 0.088(5) 0.069(6) -0.007(4) 0.036(5) 0.000(4)
C16 0.085(6) 0.093(6) 0.067(6) -0.014(5) 0.035(5) -0.016(5)
C17 0.092(6) 0.086(5) 0.045(5) -0.001(4) 0.028(4) -0.009(5)
C18 0.076(5) 0.073(5) 0.059(6) 0.002(4) 0.022(5) -0.012(4)
C19 0.078(5) 0.086(6) 0.048(5) 0.000(4) 0.011(5) -0.009(5)
C20 0.093(6) 0.090(6) 0.062(5) 0.001(5) 0.022(5) -0.007(5)
C21 0.083(6) 0.081(6) 0.084(7) 0.005(5) 0.017(5) 0.003(5)
C22 0.079(6) 0.098(6) 0.082(6) 0.001(5) 0.018(5) 0.016(5)
C23 0.090(6) 0.119(7) 0.082(6) 0.005(6) 0.043(6) 0.021(6)
C31 0.063(5) 0.080(5) 0.054(5) -0.003(4) 0.027(4) -0.010(4)
C32 0.066(5) 0.082(5) 0.049(5) -0.005(4) 0.020(4) -0.013(4)
C33 0.075(5) 0.065(5) 0.043(4) -0.011(4) 0.022(4) 0.001(4)
C34 0.075(6) 0.075(5) 0.048(4) 0.010(4) 0.023(4) -0.004(4)
C35 0.074(6) 0.090(6) 0.066(5) -0.002(4) 0.021(5) 0.000(5)
C36 0.077(6) 0.101(6) 0.080(5) -0.008(5) 0.033(5) -0.020(5)
C37 0.091(7) 0.086(6) 0.071(5) -0.006(5) 0.023(5) -0.017(5)
C38 0.081(6) 0.071(5) 0.055(5) -0.004(4) 0.019(5) -0.013(5)
C39 0.102(7) 0.065(5) 0.055(5) -0.008(4) 0.013(5) -0.023(5)
C40 0.136(8) 0.096(6) 0.070(5) 0.000(5) 0.048(6) -0.001(7)
C41 0.130(9) 0.108(7) 0.093(7) -0.007(6) 0.041(6) -0.042(6)
C42 0.156(10) 0.084(6) 0.077(6) -0.028(5) 0.038(6) -0.016(6)
C43 0.110(7) 0.126(8) 0.134(8) -0.036(7) 0.064(7) -0.007(7)
C44 0.076(5) 0.085(5) 0.050(5) 0.010(4) 0.038(4) 0.009(4)
C45 0.082(5) 0.082(5) 0.061(5) 0.000(4) 0.031(4) -0.014(4)
C46 0.100(6) 0.096(6) 0.071(5) -0.005(5) 0.040(5) -0.009(5)
C47 0.086(6) 0.093(6) 0.065(6) -0.017(4) 0.018(4) 0.000(5)
C48 0.078(5) 0.078(5) 0.051(5) -0.018(4) 0.015(4) -0.005(4)
C49 0.077(5) 0.087(6) 0.069(6) 0.000(5) 0.033(5) -0.004(5)
C50 0.113(7) 0.088(6) 0.079(6) -0.025(5) 0.023(6) -0.030(5)
C51 0.148(9) 0.104(7) 0.120(8) -0.029(6) 0.076(7) -0.056(6)
C52 0.117(8) 0.125(8) 0.102(8) -0.008(6) 0.062(6) -0.026(7)
C53 0.091(6) 0.089(6) 0.080(5) -0.011(5) 0.031(5) -0.020(5)
C61 0.060(5) 0.089(5) 0.075(6) -0.004(4) 0.023(4) 0.009(4)
C62 0.072(6) 0.079(5) 0.056(5) -0.004(4) 0.029(5) 0.004(4)
C63 0.058(5) 0.084(5) 0.052(6) 0.008(4) 0.003(4) -0.001(4)
C64 0.081(6) 0.069(5) 0.063(6) -0.017(4) 0.043(5) -0.014(4)
C65 0.078(5) 0.085(5) 0.071(6) -0.007(5) 0.038(5) -0.006(4)
C66 0.085(6) 0.085(5) 0.078(6) -0.003(5) 0.044(6) -0.009(5)
C67 0.083(6) 0.083(5) 0.047(5) 0.009(4) 0.020(4) -0.007(4)
C68 0.083(5) 0.064(5) 0.048(5) 0.002(4) 0.018(5) -0.015(4)
C69 0.073(5) 0.065(5) 0.070(6) 0.006(4) 0.019(5) -0.004(4)
C70 0.095(6) 0.073(5) 0.070(5) 0.005(5) 0.027(6) 0.000(5)
C71 0.098(6) 0.083(6) 0.105(8) 0.015(5) 0.031(6) 0.016(5)
C72 0.101(7) 0.080(6) 0.077(6) 0.003(5) 0.023(5) 0.010(5)
C73 0.081(6) 0.084(5) 0.074(5) 0.003(5) 0.028(5) -0.004(5)
C74 0.089(7) 0.085(6) 0.076(6) -0.027(5) 0.036(6) -0.023(5)
C75 0.090(7) 0.111(7) 0.106(7) -0.011(6) 0.047(6) -0.003(6)
C76 0.083(7) 0.125(8) 0.113(8) 0.003(6) 0.015(7) 0.027(6)
C77 0.124(11) 0.113(7) 0.080(7) -0.002(6) 0.022(6) 0.006(6)
C78 0.057(6) 0.097(6) 0.091(7) -0.014(6) 0.015(6) 0.017(5)
C79 0.105(8) 0.100(7) 0.066(6) -0.009(5) 0.023(6) 0.010(6)
C80 0.105(7) 0.103(6) 0.072(6) 0.005(5) 0.012(6) 0.039(6)
C81 0.120(10) 0.109(7) 0.076(7) 0.005(5) 0.027(6) 0.027(6)
C82 0.133(10) 0.109(7) 0.064(6) 0.000(5) 0.017(6) 0.011(6)
C83 0.112(8) 0.162(9) 0.104(8) 0.025(7) 0.036(8) 0.017(7)
C91 0.083(6) 0.083(5) 0.050(5) 0.006(4) 0.033(4) 0.006(4)
C92 0.083(6) 0.085(5) 0.046(5) -0.001(4) 0.018(4) -0.001(5)
C93 0.070(6) 0.075(5) 0.046(5) 0.007(4) 0.022(4) 0.008(4)
C94 0.095(6) 0.087(6) 0.051(5) 0.016(4) 0.029(5) 0.003(5)
C95 0.118(7) 0.120(7) 0.071(6) -0.002(5) 0.041(6) -0.024(6)
C96 0.127(7) 0.133(8) 0.065(6) -0.015(6) 0.034(6) -0.024(6)
C97 0.103(7) 0.096(6) 0.082(7) -0.008(5) 0.028(5) -0.019(5)
C98 0.104(7) 0.090(6) 0.042(5) -0.011(4) 0.015(5) 0.017(5)
C99A 0.074(5) 0.109(7) 0.082(6) 0.006(6) 0.026(5) -0.004(5)
C11A 0.170(11) 0.137(9) 0.146(10) -0.067(8) 0.080(9) -0.084(9)
C12A 0.140(9) 0.130(9) 0.133(9) -0.042(7) 0.074(8) -0.044(7)
N34A 0.159(8) 0.150(7) 0.104(6) -0.064(5) 0.085(6) -0.068(6)
C10B 0.174(10) 0.094(7) 0.116(8) -0.048(6) 0.064(8) -0.061(7)
C104 0.072(6) 0.081(5) 0.052(5) 0.009(4) 0.025(4) -0.002(5)
C105 0.079(6) 0.086(6) 0.054(5) -0.003(4) 0.017(4) -0.002(5)
C106 0.079(6) 0.098(6) 0.078(5) 0.004(5) 0.037(5) 0.007(5)
C107 0.069(6) 0.091(6) 0.087(6) -0.006(5) 0.029(5) -0.025(4)
C108 0.087(6) 0.068(5) 0.056(5) 0.001(4) 0.015(4) -0.007(5)
C109 0.114(8) 0.060(5) 0.064(5) -0.008(4) 0.035(5) 0.005(5)
C110 0.117(7) 0.090(6) 0.092(6) -0.020(5) 0.047(6) -0.017(6)
C111 0.150(10) 0.073(6) 0.119(8) -0.020(5) 0.057(8) -0.020(6)
C112 0.121(8) 0.097(7) 0.113(7) -0.020(6) 0.062(6) 0.004(6)
C113 0.094(6) 0.069(5) 0.094(6) -0.014(5) 0.031(5) -0.002(5)
B1 0.130(10) 0.082(8) 0.104(9) -0.016(6) 0.068(8) -0.006(8)
F11 0.123(4) 0.102(4) 0.218(6) -0.039(4) 0.091(5) -0.019(3)
F12 0.429(14) 0.232(8) 0.122(6) 0.032(5) 0.129(7) 0.178(9)
F13 0.122(4) 0.098(4) 0.128(4) -0.003(3) 0.043(3) 0.016(3)
F14 0.116(4) 0.098(4) 0.301(9) -0.035(5) 0.106(5) -0.011(3)
B2 0.103(10) 0.114(10) 0.112(10) -0.020(8) 0.050(8) -0.035(8)
F21 0.098(3) 0.155(4) 0.092(3) -0.023(3) 0.052(3) -0.016(3)
F22 0.119(5) 0.148(6) 0.362(12) 0.062(7) 0.088(7) 0.037(5)
F23 0.252(8) 0.279(8) 0.172(6) -0.138(6) 0.158(6) -0.169(7)
F24 0.117(4) 0.119(4) 0.121(4) -0.017(3) 0.052(3) -0.013(3)
B3 0.080(7) 0.087(7) 0.066(7) 0.009(5) 0.032(6) -0.003(6)
F31 0.134(4) 0.202(6) 0.088(3) -0.012(4) 0.040(3) -0.079(5)
F32 0.085(3) 0.124(3) 0.074(3) -0.001(2) 0.028(3) 0.017(2)
F33 0.106(3) 0.101(3) 0.095(3) 0.014(2) 0.059(3) 0.017(2)
F34 0.141(4) 0.119(4) 0.125(4) 0.029(3) 0.079(3) 0.045(3)
B0AA 0.119(10) 0.139(11) 0.078(8) -0.013(8) 0.052(8) -0.033(9)
F5 0.221(9) 0.275(10) 0.206(8) 0.056(7) 0.078(7) 0.067(8)
F6 0.250(7) 0.146(5) 0.104(4) -0.034(4) 0.077(5) -0.101(5)
F1 0.184(6) 0.192(6) 0.107(4) -0.066(4) 0.072(4) -0.088(5)
F2 0.166(5) 0.187(6) 0.126(4) -0.057(4) 0.081(4) -0.087(5)
C0AA 0.175(11) 0.163(11) 0.161(10) -0.067(9) 0.117(10) -0.068(9)
Fe3 0.087(10) 0.109(12) 0.062(9) 0.005(7) 0.025(7) 0.019(7)

loop_
_atom_type_symbol
_atom_type_description
_atom_type_scat_dispersion_real
_atom_type_scat_dispersion_imag
_atom_type_scat_source
C C 0.0033 0.0016 'International Tables Vol C Tables 4.2.6.8 and 6.1.1.4'
H H 0.0000 0.0000 'International Tables Vol C Tables 4.2.6.8 and 6.1.1.4'
B B 0.0013 0.0007 'International Tables Vol C Tables 4.2.6.8 and 6.1.1.4'
F F 0.0171 0.0103 'International Tables Vol C Tables 4.2.6.8 and 6.1.1.4'
Fe Fe 0.3463 0.8444 'International Tables Vol C Tables 4.2.6.8 and 6.1.1.4'
N N 0.0061 0.0033 'International Tables Vol C Tables 4.2.6.8 and 6.1.1.4'

loop_
_geom_angle_atom_site_label_1
_geom_angle_atom_site_label_2
_geom_angle_atom_site_label_3
_geom_angle
_geom_angle_site_symmetry_1
_geom_angle_site_symmetry_3
_geom_angle_publ_flag
N1 Fe1 N4 160.2(3) . . ?
N1 Fe1 N32 94.5(2) . . ?
N3 Fe1 N1 79.7(3) . . ?
N3 Fe1 N4 80.5(3) . . ?
N3 Fe1 N32 103.1(3) . . ?
N3 Fe1 N35 175.2(3) . . ?
N3 Fe1 N36 96.5(3) . . ?
N4 Fe1 N32 90.1(2) . . ?
N35 Fe1 N1 104.2(3) . . ?
N35 Fe1 N4 95.5(3) . . ?
N35 Fe1 N32 79.5(3) . . ?
N35 Fe1 N36 80.9(3) . . ?
N36 Fe1 N1 89.0(2) . . ?
N36 Fe1 N4 93.2(2) . . ?
N36 Fe1 N32 160.4(3) . . ?
N15 Fe2 N12 79.6(3) . . ?
N15 Fe2 N16 80.5(3) . . ?
N15 Fe2 N21 102.3(2) . . ?
N15 Fe2 N23 177.1(3) . . ?
N15 Fe2 N24 97.6(3) . . ?
N16 Fe2 N12 160.1(3) . . ?
N16 Fe2 N21 89.6(2) . . ?
N16 Fe2 N24 92.9(2) . . ?
N21 Fe2 N12 95.8(2) . . ?
N23 Fe2 N12 101.9(2) . . ?
N23 Fe2 N16 97.8(2) . . ?
N23 Fe2 N21 80.1(3) . . ?
N23 Fe2 N24 80.0(3) . . ?
N24 Fe2 N12 88.5(2) . . ?
N24 Fe2 N21 160.1(3) . . ?
N2 N1 Fe1 136.6(5) . . ?
N2 N1 C2 105.8(6) . . ?
C2 N1 Fe1 117.2(5) . . ?
N1 N2 H2 124.4 . . ?
C3 N2 N1 111.1(6) . . ?
C3 N2 H2 124.4 . . ?
C4 N3 Fe1 120.1(5) . . ?
C4 N3 C8 118.3(7) . . ?
C8 N3 Fe1 121.4(6) . . ?
C9 N4 Fe1 115.3(6) . . ?
C13 N4 Fe1 126.8(6) . . ?
C13 N4 C9 117.9(7) . . ?
C18 N5 C14 117.7(6) . . ?
C23 N6 C19 118.1(7) . . ?
N12 N11 H11 124.4 . . ?
N12 N11 C32 111.3(5) . . ?
C32 N11 H11 124.4 . . ?
N11 N12 Fe2 138.6(4) . . ?
C33 N12 Fe2 116.7(5) . . ?
C33 N12 N11 104.4(5) . . ?
C34 N13 C38 119.6(6) . . ?
C39 N14 C43 118.2(7) . . ?
C44 N15 Fe2 119.5(5) . . ?
C48 N15 Fe2 119.7(5) . . ?
C48 N15 C44 120.3(6) . . ?
C49 N16 Fe2 116.0(5) . . ?
C49 N16 C53 117.5(6) . . ?
C53 N16 Fe2 126.4(5) . . ?
N22 N21 Fe2 137.7(5) . . ?
N22 N21 C62 105.9(5) . . ?
C62 N21 Fe2 116.2(5) . . ?
N21 N22 Fe3 151.3(6) . . ?
C63 N22 N21 109.8(5) . . ?
C63 N22 Fe3 95.5(6) . . ?
C64 N23 Fe2 119.6(5) . . ?
C68 N23 Fe2 120.2(5) . . ?
C68 N23 C64 120.0(6) . . ?
C69 N24 Fe2 116.8(5) . . ?
C69 N24 C73 116.8(6) . . ?
C73 N24 Fe2 126.4(5) . . ?
C74 N25 C78 120.0(7) . . ?
C74 N25 Fe3 99.8(7) . . ?
C78 N25 Fe3 128.5(7) . . ?
C83 N26 C79 119.1(8) . . ?
N32 N31 Fe3 156.0(6) . . ?
C92 N31 N32 108.4(6) . . ?
C92 N31 Fe3 93.8(6) . . ?
N31 N32 Fe1 136.6(6) . . ?
N31 N32 C93 106.8(5) . . ?
C93 N32 Fe1 115.9(6) . . ?
C94 N33 C98 117.4(6) . . ?
C94 N33 Fe3 99.5(7) . . ?
C98 N33 Fe3 130.9(7) . . ?
C104 N35 Fe1 120.1(6) . . ?
C104 N35 C108 119.0(6) . . ?
C108 N35 Fe1 120.4(5) . . ?
C109 N36 Fe1 115.6(5) . . ?
C113 N36 Fe1 126.4(6) . . ?
C113 N36 C109 117.9(7) . . ?
C2 C1 H1 127.5 . . ?
C3 C1 H1 127.5 . . ?
C3 C1 C2 105.0(6) . . ?
N1 C2 C1 109.2(7) . . ?
N1 C2 C4 111.1(7) . . ?
C1 C2 C4 139.6(8) . . ?
N2 C3 C1 108.8(6) . . ?
N2 C3 C14 121.3(7) . . ?
C1 C3 C14 129.9(8) . . ?
N3 C4 C2 111.8(7) . . ?
N3 C4 C5 123.2(8) . . ?
C5 C4 C2 125.0(8) . . ?
C4 C5 H5 121.3 . . ?
C4 C5 C6 117.3(8) . . ?
C6 C5 H5 121.3 . . ?
C5 C6 H6 119.8 . . ?
C7 C6 C5 120.3(8) . . ?
C7 C6 H6 119.8 . . ?
C6 C7 H7 120.2 . . ?
C8 C7 C6 119.6(8) . . ?
C8 C7 H7 120.2 . . ?
N3 C8 C9 108.6(8) . . ?
C7 C8 N3 121.2(8) . . ?
C7 C8 C9 130.2(9) . . ?
N4 C9 C8 114.2(7) . . ?
N4 C9 C10 122.7(8) . . ?
C10 C9 C8 123.1(10) . . ?
C9 C10 H10 120.3 . . ?
C9 C10 C11 119.4(9) . . ?
C11 C10 H10 120.3 . . ?
C10 C11 H11A 120.2 . . ?
C10 C11 C12 119.5(9) . . ?
C12 C11 H11A 120.2 . . ?
C11 C12 H12 120.4 . . ?
C11 C12 C13 119.2(9) . . ?
C13 C12 H12 120.4 . . ?
N4 C13 C12 121.3(8) . . ?
N4 C13 H13 119.4 . . ?
C12 C13 H13 119.4 . . ?
N5 C14 C3 116.3(6) . . ?
N5 C14 C15 122.0(7) . . ?
C15 C14 C3 121.6(8) . . ?
C14 C15 H15 120.3 . . ?
C16 C15 C14 119.3(7) . . ?
C16 C15 H15 120.3 . . ?
C15 C16 H16 120.6 . . ?
C17 C16 C15 118.8(7) . . ?
C17 C16 H16 120.6 . . ?
C16 C17 H17 119.9 . . ?
C16 C17 C18 120.2(7) . . ?
C18 C17 H17 119.9 . . ?
N5 C18 C17 122.0(7) . . ?
N5 C18 C19 116.7(6) . . ?
C17 C18 C19 121.3(8) . . ?
N6 C19 C18 116.0(7) . . ?
N6 C19 C20 121.6(7) . . ?
C20 C19 C18 122.5(8) . . ?
C19 C20 H20 120.4 . . ?
C21 C20 C19 119.1(8) . . ?
C21 C20 H20 120.4 . . ?
C20 C21 H21 119.9 . . ?
C20 C21 C22 120.2(7) . . ?
C22 C21 H21 119.9 . . ?
C21 C22 H22 121.5 . . ?
C23 C22 C21 116.9(8) . . ?
C23 C22 H22 121.5 . . ?
N6 C23 C22 124.0(8) . . ?
N6 C23 H23 118.0 . . ?
C22 C23 H23 118.0 . . ?
C32 C31 H31 127.7 . . ?
C32 C31 C33 104.6(6) . . ?
C33 C31 H31 127.7 . . ?
N11 C32 C31 107.7(6) . . ?
N11 C32 C34 121.5(6) . . ?
C31 C32 C34 130.8(7) . . ?
N12 C33 C31 112.0(6) . . ?
N12 C33 C44 113.1(6) . . ?
C31 C33 C44 134.9(7) . . ?
N13 C34 C32 118.9(7) . . ?
N13 C34 C35 122.3(7) . . ?
C35 C34 C32 118.8(7) . . ?
C34 C35 H35 120.7 . . ?
C36 C35 C34 118.6(7) . . ?
C36 C35 H35 120.7 . . ?
C35 C36 H36 120.9 . . ?
C37 C36 C35 118.2(7) . . ?
C37 C36 H36 120.9 . . ?
C36 C37 H37 119.0 . . ?
C36 C37 C38 122.0(7) . . ?
C38 C37 H37 119.0 . . ?
N13 C38 C37 119.3(7) . . ?
N13 C38 C39 115.8(7) . . ?
C37 C38 C39 124.8(8) . . ?
N14 C39 C38 118.3(7) . . ?
N14 C39 C40 121.7(8) . . ?
C40 C39 C38 119.9(9) . . ?
C39 C40 H40 120.7 . . ?
C39 C40 C41 118.5(9) . . ?
C41 C40 H40 120.7 . . ?
C40 C41 H41 119.4 . . ?
C42 C41 C40 121.2(9) . . ?
C42 C41 H41 119.4 . . ?
C41 C42 H42 122.1 . . ?
C43 C42 C41 115.9(9) . . ?
C43 C42 H42 122.1 . . ?
N14 C43 C42 124.5(9) . . ?
N14 C43 H43 117.8 . . ?
C42 C43 H43 117.8 . . ?
N15 C44 C33 110.7(6) . . ?
C45 C44 N15 120.9(7) . . ?
C45 C44 C33 128.4(7) . . ?
C44 C45 H45 120.6 . . ?
C44 C45 C46 118.8(7) . . ?
C46 C45 H45 120.6 . . ?
C45 C46 H46 120.1 . . ?
C47 C46 C45 119.8(7) . . ?
C47 C46 H46 120.1 . . ?
C46 C47 H47 120.2 . . ?
C46 C47 C48 119.6(7) . . ?
C48 C47 H47 120.2 . . ?
N15 C48 C47 120.6(7) . . ?
N15 C48 C49 111.2(7) . . ?
C47 C48 C49 128.2(8) . . ?
N16 C49 C48 112.4(7) . . ?
N16 C49 C50 122.3(7) . . ?
C50 C49 C48 125.3(8) . . ?
C49 C50 H50 120.1 . . ?
C51 C50 C49 119.8(8) . . ?
C51 C50 H50 120.1 . . ?
C50 C51 H51 120.7 . . ?
C50 C51 C52 118.7(8) . . ?
C52 C51 H51 120.7 . . ?
C51 C52 H52 119.7 . . ?
C51 C52 C53 120.7(8) . . ?
C53 C52 H52 119.7 . . ?
N16 C53 C52 121.0(7) . . ?
N16 C53 H53 119.5 . . ?
C52 C53 H53 119.5 . . ?
C62 C61 H61 127.5 . . ?
C62 C61 C63 105.0(7) . . ?
C63 C61 H61 127.5 . . ?
N21 C62 C61 110.2(6) . . ?
N21 C62 C64 112.7(6) . . ?
C61 C62 C64 137.1(7) . . ?
N22 C63 C61 108.9(6) . . ?
N22 C63 C74 121.1(7) . . ?
N22 C63 Fe3 51.9(5) . . ?
C61 C63 C74 129.9(8) . . ?
C61 C63 Fe3 156.6(7) . . ?
C74 C63 Fe3 70.3(5) . . ?
N23 C64 C62 111.1(6) . . ?
N23 C64 C65 120.6(7) . . ?
C65 C64 C62 128.3(8) . . ?
C64 C65 H65 120.9 . . ?
C66 C65 C64 118.2(7) . . ?
C66 C65 H65 120.9 . . ?
C65 C66 H66 119.3 . . ?
C67 C66 C65 121.3(7) . . ?
C67 C66 H66 119.3 . . ?
C66 C67 H67 120.7 . . ?
C66 C67 C68 118.7(7) . . ?
C68 C67 H67 120.7 . . ?
N23 C68 C67 121.1(7) . . ?
N23 C68 C69 110.6(6) . . ?
C67 C68 C69 128.3(8) . . ?
N24 C69 C68 112.3(7) . . ?
N24 C69 C70 123.1(7) . . ?
C70 C69 C68 124.5(8) . . ?
C69 C70 H70 119.8 . . ?
C69 C70 C71 120.3(7) . . ?
C71 C70 H70 119.8 . . ?
C70 C71 H71 120.8 . . ?
C70 C71 C72 118.5(8) . . ?
C72 C71 H71 120.8 . . ?
C71 C72 H72 120.8 . . ?
C73 C72 C71 118.4(8) . . ?
C73 C72 H72 120.8 . . ?
N24 C73 H73 118.6 . . ?
C72 C73 N24 122.8(7) . . ?
C72 C73 H73 118.6 . . ?
N25 C74 C63 116.6(8) . . ?
N25 C74 C75 121.2(8) . . ?
N25 C74 Fe3 47.0(5) . . ?
C63 C74 Fe3 75.1(6) . . ?
C75 C74 C63 122.1(8) . . ?
C75 C74 Fe3 152.8(7) . . ?
C74 C75 H75 120.5 . . ?
C76 C75 C74 119.0(9) . . ?
C76 C75 H75 120.5 . . ?
C75 C76 H76 120.9 . . ?
C77 C76 C75 118.2(9) . . ?
C77 C76 H76 120.9 . . ?
C76 C77 H77 119.1 . . ?
C76 C77 C78 121.7(9) . . ?
C78 C77 H77 119.1 . . ?
N25 C78 C77 119.7(9) . . ?
N25 C78 C79 117.8(8) . . ?
C77 C78 C79 122.4(9) . . ?
N26 C79 C78 116.5(8) . . ?
N26 C79 C80 120.1(9) . . ?
C80 C79 C78 123.3(10) . . ?
C79 C80 H80 120.9 . . ?
C81 C80 C79 118.2(9) . . ?
C81 C80 H80 120.9 . . ?
C80 C81 H81 118.9 . . ?
C80 C81 C82 122.3(9) . . ?
C82 C81 H81 118.9 . . ?
C81 C82 H82 122.1 . . ?
C83 C82 C81 115.8(10) . . ?
C83 C82 H82 122.1 . . ?
N26 C83 C82 124.5(10) . . ?
N26 C83 H83 117.7 . . ?
C82 C83 H83 117.7 . . ?
C92 C91 H91 128.3 . . ?
C92 C91 C93 103.3(6) . . ?
C93 C91 H91 128.3 . . ?
N31 C92 C91 110.8(6) . . ?
N31 C92 C94 120.4(8) . . ?
N31 C92 Fe3 53.4(5) . . ?
C91 C92 C94 128.6(8) . . ?
C91 C92 Fe3 162.6(7) . . ?
C94 C92 Fe3 68.3(5) . . ?
N32 C93 C91 110.6(7) . . ?
N32 C93 C104 113.5(7) . . ?
C91 C93 C104 135.9(8) . . ?
N33 C94 C92 115.4(7) . . ?
N33 C94 C95 125.5(8) . . ?
N33 C94 Fe3 46.6(5) . . ?
C92 C94 Fe3 74.9(6) . . ?
C95 C94 C92 119.0(8) . . ?
C95 C94 Fe3 151.9(7) . . ?
C94 C95 H95 121.5 . . ?
C94 C95 C96 116.9(8) . . ?
C96 C95 H95 121.5 . . ?
C95 C96 H96 120.4 . . ?
C97 C96 C95 119.2(8) . . ?
C97 C96 H96 120.4 . . ?
C96 C97 H97 120.1 . . ?
C96 C97 C98 119.8(8) . . ?
C98 C97 H97 120.1 . . ?
N33 C98 C97 121.1(8) . . ?
N33 C98 C99A 117.4(7) . . ?
C97 C98 C99A 121.4(8) . . ?
N34A C99A C98 117.8(8) . . ?
N34A C99A C10B 120.7(8) . . ?
C10B C99A C98 121.5(9) . . ?
C12A C11A H11B 119.0 . . ?
C12A C11A C10B 121.9(9) . . ?
C10B C11A H11B 119.0 . . ?
C11A C12A H12A 121.6 . . ?
C11A C12A C0AA 116.8(9) . . ?
C0AA C12A H12A 121.6 . . ?
C99A N34A C0AA 118.0(8) . . ?
C99A C10B H10B 120.9 . . ?
C11A C10B C99A 118.2(9) . . ?
C11A C10B H10B 120.9 . . ?
N35 C104 C93 110.2(7) . . ?
N35 C104 C105 122.5(7) . . ?
C105 C104 C93 127.2(8) . . ?
C104 C105 H105 120.6 . . ?
C106 C105 C104 118.7(7) . . ?
C106 C105 H105 120.6 . . ?
C105 C106 H106 120.3 . . ?
C105 C106 C107 119.5(7) . . ?
C107 C106 H106 120.3 . . ?
C106 C107 H107 120.4 . . ?
C108 C107 C106 119.3(7) . . ?
C108 C107 H107 120.4 . . ?
N35 C108 C109 108.3(7) . . ?
C107 C108 N35 120.8(7) . . ?
C107 C108 C109 130.8(8) . . ?
N36 C109 C108 114.6(7) . . ?
N36 C109 C110 123.4(7) . . ?
C110 C109 C108 122.0(9) . . ?
C109 C110 H110 121.1 . . ?
C109 C110 C111 117.9(8) . . ?
C111 C110 H110 121.1 . . ?
C110 C111 H111 120.3 . . ?
C110 C111 C112 119.4(9) . . ?
C112 C111 H111 120.3 . . ?
C111 C112 H112 120.3 . . ?
C113 C112 C111 119.4(8) . . ?
C113 C112 H112 120.3 . . ?
N36 C113 C112 122.0(8) . . ?
N36 C113 H113 119.0 . . ?
C112 C113 H113 119.0 . . ?
F11 B1 F13 110.8(9) . . ?
F11 B1 F14 105.7(8) . . ?
F12 B1 F11 109.8(11) . . ?
F12 B1 F13 110.3(8) . . ?
F12 B1 F14 111.5(10) . . ?
F14 B1 F13 108.8(10) . . ?
F21 B2 F23 109.6(9) . . ?
F21 B2 F24 110.9(10) . . ?
F22 B2 F21 113.6(10) . . ?
F22 B2 F23 108.0(11) . . ?
F22 B2 F24 104.9(9) . . ?
F23 B2 F24 109.6(10) . . ?
F31 B3 F32 110.9(7) . . ?
F31 B3 F33 112.9(8) . . ?
F31 B3 F34 107.3(8) . . ?
F32 B3 F34 105.8(7) . . ?
F33 B3 F32 111.0(7) . . ?
F33 B3 F34 108.6(7) . . ?
F6 B0AA F5 95.0(10) . . ?
F6 B0AA F1 116.2(9) . . ?
F6 B0AA F2 117.5(10) . . ?
F1 B0AA F5 106.9(11) . . ?
F1 B0AA F2 117.1(10) . . ?
F2 B0AA F5 98.6(9) . . ?
C12A C0AA H0AA 117.8 . . ?
N34A C0AA C12A 124.3(9) . . ?
N34A C0AA H0AA 117.8 . . ?
N22 Fe3 N31 101.6(6) . . ?
N25 Fe3 N22 98.0(6) . . ?
N25 Fe3 N31 101.5(7) . . ?
N33 Fe3 N22 103.9(7) . . ?
N33 Fe3 N25 144.8(9) . . ?
N33 Fe3 N31 100.7(7) . . ?

loop_
_geom_bond_atom_site_label_1
_geom_bond_atom_site_label_2
_geom_bond_distance
_geom_bond_site_symmetry_2
_geom_bond_publ_flag
Fe1 N1 1.931(6) . ?
Fe1 N3 1.851(6) . ?
Fe1 N4 1.934(6) . ?
Fe1 N32 1.938(6) . ?
Fe1 N35 1.874(6) . ?
Fe1 N36 1.923(6) . ?
Fe2 N12 1.945(5) . ?
Fe2 N15 1.874(5) . ?
Fe2 N16 1.930(6) . ?
Fe2 N21 1.938(6) . ?
Fe2 N23 1.876(5) . ?
Fe2 N24 1.930(6) . ?
N1 N2 1.330(7) . ?
N1 C2 1.360(8) . ?
N2 H2 0.8800 . ?
N2 C3 1.328(8) . ?
N3 C4 1.351(9) . ?
N3 C8 1.362(9) . ?
N4 C9 1.357(10) . ?
N4 C13 1.337(9) . ?
N5 C14 1.344(8) . ?
N5 C18 1.324(8) . ?
N6 C19 1.329(8) . ?
N6 C23 1.328(9) . ?
N11 H11 0.8800 . ?
N11 N12 1.336(7) . ?
N11 C32 1.345(8) . ?
N12 C33 1.334(7) . ?
N13 C34 1.321(8) . ?
N13 C38 1.338(9) . ?
N14 C39 1.313(9) . ?
N14 C43 1.331(10) . ?
N15 C44 1.357(8) . ?
N15 C48 1.330(8) . ?
N16 C49 1.351(9) . ?
N16 C53 1.355(9) . ?
N21 N22 1.335(7) . ?
N21 C62 1.354(8) . ?
N22 C63 1.331(8) . ?
N22 Fe3 1.948(13) . ?
N23 C64 1.350(8) . ?
N23 C68 1.327(8) . ?
N24 C69 1.338(9) . ?
N24 C73 1.366(9) . ?
N25 C74 1.333(9) . ?
N25 C78 1.353(10) . ?
N25 Fe3 1.780(14) . ?
N26 C79 1.333(11) . ?
N26 C83 1.319(11) . ?
N31 N32 1.327(7) . ?
N31 C92 1.323(8) . ?
N31 Fe3 1.957(15) . ?
N32 C93 1.338(8) . ?
N33 C94 1.324(9) . ?
N33 C98 1.342(9) . ?
N33 Fe3 1.725(14) . ?
N35 C104 1.341(8) . ?
N35 C108 1.365(8) . ?
N36 C109 1.349(9) . ?
N36 C113 1.313(9) . ?
C1 H1 0.9500 . ?
C1 C2 1.393(10) . ?
C1 C3 1.357(9) . ?
C2 C4 1.432(11) . ?
C3 C14 1.453(10) . ?
C4 C5 1.371(10) . ?
C5 H5 0.9500 . ?
C5 C6 1.380(11) . ?
C6 H6 0.9500 . ?
C6 C7 1.379(11) . ?
C7 H7 0.9500 . ?
C7 C8 1.357(10) . ?
C8 C9 1.456(11) . ?
C9 C10 1.358(11) . ?
C10 H10 0.9500 . ?
C10 C11 1.360(12) . ?
C11 H11A 0.9500 . ?
C11 C12 1.365(12) . ?
C12 H12 0.9500 . ?
C12 C13 1.400(11) . ?
C13 H13 0.9500 . ?
C14 C15 1.387(9) . ?
C15 H15 0.9500 . ?
C15 C16 1.361(10) . ?
C16 H16 0.9500 . ?
C16 C17 1.339(9) . ?
C17 H17 0.9500 . ?
C17 C18 1.390(9) . ?
C18 C19 1.494(10) . ?
C19 C20 1.366(10) . ?
C20 H20 0.9500 . ?
C20 C21 1.354(10) . ?
C21 H21 0.9500 . ?
C21 C22 1.375(10) . ?
C22 H22 0.9500 . ?
C22 C23 1.353(10) . ?
C23 H23 0.9500 . ?
C31 H31 0.9500 . ?
C31 C32 1.354(9) . ?
C31 C33 1.372(9) . ?
C32 C34 1.437(9) . ?
C33 C44 1.443(9) . ?
C34 C35 1.403(9) . ?
C35 H35 0.9500 . ?
C35 C36 1.361(10) . ?
C36 H36 0.9500 . ?
C36 C37 1.352(10) . ?
C37 H37 0.9500 . ?
C37 C38 1.392(10) . ?
C38 C39 1.450(10) . ?
C39 C40 1.352(10) . ?
C40 H40 0.9500 . ?
C40 C41 1.370(11) . ?
C41 H41 0.9500 . ?
C41 C42 1.352(12) . ?
C42 H42 0.9500 . ?
C42 C43 1.352(12) . ?
C43 H43 0.9500 . ?
C44 C45 1.356(9) . ?
C45 H45 0.9500 . ?
C45 C46 1.383(10) . ?
C46 H46 0.9500 . ?
C46 C47 1.361(10) . ?
C47 H47 0.9500 . ?
C47 C48 1.368(9) . ?
C48 C49 1.461(10) . ?
C49 C50 1.372(10) . ?
C50 H50 0.9500 . ?
C50 C51 1.353(10) . ?
C51 H51 0.9500 . ?
C51 C52 1.361(12) . ?
C52 H52 0.9500 . ?
C52 C53 1.372(11) . ?
C53 H53 0.9500 . ?
C61 H61 0.9500 . ?
C61 C62 1.360(9) . ?
C61 C63 1.360(10) . ?
C62 C64 1.447(10) . ?
C63 C74 1.448(11) . ?
C63 Fe3 2.463(15) . ?
C64 C65 1.369(9) . ?
C65 H65 0.9500 . ?
C65 C66 1.362(10) . ?
C66 H66 0.9500 . ?
C66 C67 1.348(9) . ?
C67 H67 0.9500 . ?
C67 C68 1.367(9) . ?
C68 C69 1.471(10) . ?
C69 C70 1.339(10) . ?
C70 H70 0.9500 . ?
C70 C71 1.361(10) . ?
C71 H71 0.9500 . ?
C71 C72 1.395(11) . ?
C72 H72 0.9500 . ?
C72 C73 1.353(10) . ?
C73 H73 0.9500 . ?
C74 C75 1.392(10) . ?
C74 Fe3 2.399(15) . ?
C75 H75 0.9500 . ?
C75 C76 1.390(12) . ?
C76 H76 0.9500 . ?
C76 C77 1.352(12) . ?
C77 H77 0.9500 . ?
C77 C78 1.375(11) . ?
C78 C79 1.434(11) . ?
C79 C80 1.391(11) . ?
C80 H80 0.9500 . ?
C80 C81 1.350(11) . ?
C81 H81 0.9500 . ?
C81 C82 1.362(12) . ?
C82 H82 0.9500 . ?
C82 C83 1.354(12) . ?
C83 H83 0.9500 . ?
C91 H91 0.9500 . ?
C91 C92 1.354(9) . ?
C91 C93 1.363(9) . ?
C92 C94 1.511(10) . ?
C92 Fe3 2.434(16) . ?
C93 C104 1.441(10) . ?
C94 C95 1.338(10) . ?
C94 Fe3 2.342(14) . ?
C95 H95 0.9500 . ?
C95 C96 1.389(11) . ?
C96 H96 0.9500 . ?
C96 C97 1.362(11) . ?
C97 H97 0.9500 . ?
C97 C98 1.372(10) . ?
C98 C99A 1.471(11) . ?
C99A N34A 1.304(10) . ?
C99A C10B 1.368(11) . ?
C11A H11B 0.9500 . ?
C11A C12A 1.319(12) . ?
C11A C10B 1.322(12) . ?
C12A H12A 0.9500 . ?
C12A C0AA 1.327(12) . ?
N34A C0AA 1.307(11) . ?
C10B H10B 0.9500 . ?
C104 C105 1.372(10) . ?
C105 H105 0.9500 . ?
C105 C106 1.365(10) . ?
C106 H106 0.9500 . ?
C106 C107 1.403(10) . ?
C107 H107 0.9500 . ?
C107 C108 1.364(10) . ?
C108 C109 1.471(10) . ?
C109 C110 1.353(10) . ?
C110 H110 0.9500 . ?
C110 C111 1.363(11) . ?
C111 H111 0.9500 . ?
C111 C112 1.371(12) . ?
C112 H112 0.9500 . ?
C112 C113 1.362(11) . ?
C113 H113 0.9500 . ?
B1 F11 1.340(11) . ?
B1 F12 1.316(12) . ?
B1 F13 1.377(12) . ?
B1 F14 1.348(11) . ?
B2 F21 1.325(12) . ?
B2 F22 1.319(14) . ?
B2 F23 1.335(12) . ?
B2 F24 1.355(12) . ?
B3 F31 1.309(10) . ?
B3 F32 1.357(10) . ?
B3 F33 1.349(9) . ?
B3 F34 1.384(10) . ?
B0AA F5 1.461(14) . ?
B0AA F6 1.266(12) . ?
B0AA F1 1.299(12) . ?
B0AA F2 1.325(11) . ?
C0AA H0AA 0.9500 . ?

loop_
_geom_torsion_atom_site_label_1
_geom_torsion_atom_site_label_2
_geom_torsion_atom_site_label_3
_geom_torsion_atom_site_label_4
_geom_torsion
_geom_torsion_site_symmetry_1
_geom_torsion_site_symmetry_2
_geom_torsion_site_symmetry_3
_geom_torsion_site_symmetry_4
_geom_torsion_publ_flag
Fe1 N1 N2 C3 -169.7(5) . . . . ?
Fe1 N1 C2 C1 172.5(4) . . . . ?
Fe1 N1 C2 C4 -4.8(7) . . . . ?
Fe1 N3 C4 C2 1.7(8) . . . . ?
Fe1 N3 C4 C5 -177.6(5) . . . . ?
Fe1 N3 C8 C7 176.5(6) . . . . ?
Fe1 N3 C8 C9 -2.9(8) . . . . ?
Fe1 N4 C9 C8 0.8(8) . . . . ?
Fe1 N4 C9 C10 -178.3(6) . . . . ?
Fe1 N4 C13 C12 179.1(6) . . . . ?
Fe1 N32 C93 C91 169.8(4) . . . . ?
Fe1 N32 C93 C104 -8.1(7) . . . . ?
Fe1 N35 C104 C93 4.4(7) . . . . ?
Fe1 N35 C104 C105 -173.5(5) . . . . ?
Fe1 N35 C108 C107 174.6(5) . . . . ?
Fe1 N35 C108 C109 -4.1(7) . . . . ?
Fe1 N36 C109 C108 -3.3(8) . . . . ?
Fe1 N36 C109 C110 176.3(6) . . . . ?
Fe1 N36 C113 C112 -177.3(6) . . . . ?
Fe2 N12 C33 C31 172.2(4) . . . . ?
Fe2 N12 C33 C44 -4.2(7) . . . . ?
Fe2 N15 C44 C33 4.8(7) . . . . ?
Fe2 N15 C44 C45 -175.2(5) . . . . ?
Fe2 N15 C48 C47 175.6(5) . . . . ?
Fe2 N15 C48 C49 -3.7(8) . . . . ?
Fe2 N16 C49 C48 -3.9(8) . . . . ?
Fe2 N16 C49 C50 177.6(6) . . . . ?
Fe2 N16 C53 C52 -178.6(6) . . . . ?
Fe2 N21 N22 C63 -172.1(5) . . . . ?
Fe2 N21 N22 Fe3 37.1(15) . . . . ?
Fe2 N21 C62 C61 173.2(4) . . . . ?
Fe2 N21 C62 C64 -5.7(7) . . . . ?
Fe2 N23 C64 C62 2.9(7) . . . . ?
Fe2 N23 C64 C65 -178.5(5) . . . . ?
Fe2 N23 C68 C67 178.8(5) . . . . ?
Fe2 N23 C68 C69 -1.7(7) . . . . ?
Fe2 N24 C69 C68 -3.1(7) . . . . ?
Fe2 N24 C69 C70 178.6(6) . . . . ?
Fe2 N24 C73 C72 -176.9(5) . . . . ?
N1 Fe1 N3 C4 -3.4(5) . . . . ?
N1 Fe1 N3 C8 -177.2(6) . . . . ?
N1 Fe1 N35 C104 -98.9(5) . . . . ?
N1 Fe1 N35 C108 88.7(5) . . . . ?
N1 N2 C3 C1 -2.6(7) . . . . ?
N1 N2 C3 C14 179.0(6) . . . . ?
N1 C2 C4 N3 2.0(8) . . . . ?
N1 C2 C4 C5 -178.7(6) . . . . ?
N2 N1 C2 C1 -1.5(7) . . . . ?
N2 N1 C2 C4 -178.8(5) . . . . ?
N2 C3 C14 N5 37.0(9) . . . . ?
N2 C3 C14 C15 -138.9(7) . . . . ?
N3 C4 C5 C6 2.8(11) . . . . ?
N3 C8 C9 N4 1.1(9) . . . . ?
N3 C8 C9 C10 -179.7(7) . . . . ?
N4 Fe1 N3 C4 176.6(6) . . . . ?
N4 Fe1 N3 C8 2.7(5) . . . . ?
N4 Fe1 N35 C104 82.1(5) . . . . ?
N4 Fe1 N35 C108 -90.2(5) . . . . ?
N4 C9 C10 C11 -1.8(12) . . . . ?
N5 C14 C15 C16 -0.5(11) . . . . ?
N5 C18 C19 N6 -16.8(9) . . . . ?
N5 C18 C19 C20 164.9(6) . . . . ?
N6 C19 C20 C21 -1.7(11) . . . . ?
N11 N12 C33 C31 -2.2(7) . . . . ?
N11 N12 C33 C44 -178.6(5) . . . . ?
N11 C32 C34 N13 30.2(9) . . . . ?
N11 C32 C34 C35 -149.0(6) . . . . ?
N12 Fe2 N15 C44 -5.6(5) . . . . ?
N12 Fe2 N15 C48 -177.3(5) . . . . ?
N12 Fe2 N23 C64 -98.6(5) . . . . ?
N12 Fe2 N23 C68 86.4(5) . . . . ?
N12 N11 C32 C31 -1.1(7) . . . . ?
N12 N11 C32 C34 179.4(6) . . . . ?
N12 C33 C44 N15 -0.2(8) . . . . ?
N12 C33 C44 C45 179.8(7) . . . . ?
N13 C34 C35 C36 -0.7(10) . . . . ?
N13 C38 C39 N14 -2.4(10) . . . . ?
N13 C38 C39 C40 -179.8(6) . . . . ?
N14 C39 C40 C41 0.3(12) . . . . ?
N15 C44 C45 C46 1.9(10) . . . . ?
N15 C48 C49 N16 4.7(9) . . . . ?
N15 C48 C49 C50 -176.8(7) . . . . ?
N16 Fe2 N15 C44 173.1(5) . . . . ?
N16 Fe2 N15 C48 1.4(5) . . . . ?
N16 Fe2 N23 C64 83.5(5) . . . . ?
N16 Fe2 N23 C68 -91.5(5) . . . . ?
N16 C49 C50 C51 0.3(13) . . . . ?
N21 Fe2 N15 C44 -99.3(5) . . . . ?
N21 Fe2 N15 C48 88.9(5) . . . . ?
N21 Fe2 N23 C64 -4.7(5) . . . . ?
N21 Fe2 N23 C68 -179.8(5) . . . . ?
N21 N22 C63 C61 -1.8(8) . . . . ?
N21 N22 C63 C74 -179.6(6) . . . . ?
N21 N22 C63 Fe3 -166.4(7) . . . . ?
N21 C62 C64 N23 1.9(8) . . . . ?
N21 C62 C64 C65 -176.5(6) . . . . ?
N22 N21 C62 C61 -3.1(7) . . . . ?
N22 N21 C62 C64 177.9(5) . . . . ?
N22 C63 C74 N25 33.7(10) . . . . ?
N22 C63 C74 C75 -145.9(7) . . . . ?
N22 C63 C74 Fe3 11.1(7) . . . . ?
N23 C64 C65 C66 1.1(10) . . . . ?
N23 C68 C69 N24 3.0(8) . . . . ?
N23 C68 C69 C70 -178.7(6) . . . . ?
N24 Fe2 N15 C44 81.4(5) . . . . ?
N24 Fe2 N15 C48 -90.3(5) . . . . ?
N24 Fe2 N23 C64 175.1(5) . . . . ?
N24 Fe2 N23 C68 0.1(5) . . . . ?
N24 C69 C70 C71 -2.9(11) . . . . ?
N25 C74 C75 C76 -3.1(12) . . . . ?
N25 C78 C79 N26 -0.1(11) . . . . ?
N25 C78 C79 C80 -178.7(7) . . . . ?
N26 C79 C80 C81 0.8(13) . . . . ?
N31 N32 C93 C91 -2.3(7) . . . . ?
N31 N32 C93 C104 179.7(5) . . . . ?
N31 C92 C94 N33 35.6(9) . . . . ?
N31 C92 C94 C95 -141.5(8) . . . . ?
N31 C92 C94 Fe3 12.0(6) . . . . ?
N32 Fe1 N3 C4 -95.6(5) . . . . ?
N32 Fe1 N3 C8 90.6(6) . . . . ?
N32 Fe1 N35 C104 -6.9(5) . . . . ?
N32 Fe1 N35 C108 -179.3(5) . . . . ?
N32 N31 C92 C91 1.2(8) . . . . ?
N32 N31 C92 C94 175.5(5) . . . . ?
N32 N31 C92 Fe3 -170.5(6) . . . . ?
N32 C93 C104 N35 2.6(8) . . . . ?
N32 C93 C104 C105 -179.6(6) . . . . ?
N33 C94 C95 C96 3.4(13) . . . . ?
N33 C98 C99A N34A -16.0(11) . . . . ?
N33 C98 C99A C10B 164.9(8) . . . . ?
N35 C104 C105 C106 -1.3(10) . . . . ?
N35 C108 C109 N36 4.6(8) . . . . ?
N35 C108 C109 C110 -175.0(7) . . . . ?
N36 Fe1 N3 C4 84.4(5) . . . . ?
N36 Fe1 N3 C8 -89.4(6) . . . . ?
N36 Fe1 N35 C104 174.5(5) . . . . ?
N36 Fe1 N35 C108 2.1(5) . . . . ?
N36 C109 C110 C111 0.1(12) . . . . ?
C1 C2 C4 N3 -174.1(8) . . . . ?
C1 C2 C4 C5 5.2(14) . . . . ?
C1 C3 C14 N5 -141.0(7) . . . . ?
C1 C3 C14 C15 43.1(11) . . . . ?
C2 N1 N2 C3 2.5(7) . . . . ?
C2 C1 C3 N2 1.5(8) . . . . ?
C2 C1 C3 C14 179.7(7) . . . . ?
C2 C4 C5 C6 -176.4(7) . . . . ?
C3 C1 C2 N1 0.0(8) . . . . ?
C3 C1 C2 C4 176.1(8) . . . . ?
C3 C14 C15 C16 175.2(7) . . . . ?
C4 N3 C8 C7 2.6(10) . . . . ?
C4 N3 C8 C9 -176.8(6) . . . . ?
C4 C5 C6 C7 -1.0(12) . . . . ?
C5 C6 C7 C8 0.2(12) . . . . ?
C6 C7 C8 N3 -1.0(12) . . . . ?
C6 C7 C8 C9 178.2(8) . . . . ?
C7 C8 C9 N4 -178.2(8) . . . . ?
C7 C8 C9 C10 1.0(13) . . . . ?
C8 N3 C4 C2 175.7(6) . . . . ?
C8 N3 C4 C5 -3.5(10) . . . . ?
C8 C9 C10 C11 179.1(8) . . . . ?
C9 N4 C13 C12 -0.6(11) . . . . ?
C9 C10 C11 C12 1.4(14) . . . . ?
C10 C11 C12 C13 -0.6(14) . . . . ?
C11 C12 C13 N4 0.2(13) . . . . ?
C13 N4 C9 C8 -179.4(6) . . . . ?
C13 N4 C9 C10 1.4(11) . . . . ?
C14 N5 C18 C17 -0.3(9) . . . . ?
C14 N5 C18 C19 177.9(6) . . . . ?
C14 C15 C16 C17 1.1(11) . . . . ?
C15 C16 C17 C18 -1.3(11) . . . . ?
C16 C17 C18 N5 1.0(10) . . . . ?
C16 C17 C18 C19 -177.2(6) . . . . ?
C17 C18 C19 N6 161.4(6) . . . . ?
C17 C18 C19 C20 -16.8(10) . . . . ?
C18 N5 C14 C3 -175.8(6) . . . . ?
C18 N5 C14 C15 0.1(10) . . . . ?
C18 C19 C20 C21 176.4(6) . . . . ?
C19 N6 C23 C22 -1.4(12) . . . . ?
C19 C20 C21 C22 0.0(11) . . . . ?
C20 C21 C22 C23 0.8(12) . . . . ?
C21 C22 C23 N6 -0.2(13) . . . . ?
C23 N6 C19 C18 -175.9(7) . . . . ?
C23 N6 C19 C20 2.4(11) . . . . ?
C31 C32 C34 N13 -149.2(7) . . . . ?
C31 C32 C34 C35 31.7(11) . . . . ?
C31 C33 C44 N15 -175.5(7) . . . . ?
C31 C33 C44 C45 4.5(13) . . . . ?
C32 N11 N12 Fe2 -170.4(5) . . . . ?
C32 N11 N12 C33 2.0(7) . . . . ?
C32 C31 C33 N12 1.5(8) . . . . ?
C32 C31 C33 C44 176.9(7) . . . . ?
C32 C34 C35 C36 178.4(6) . . . . ?
C33 C31 C32 N11 -0.3(7) . . . . ?
C33 C31 C32 C34 179.2(7) . . . . ?
C33 C44 C45 C46 -178.1(7) . . . . ?
C34 N13 C38 C37 -0.2(9) . . . . ?
C34 N13 C38 C39 176.7(6) . . . . ?
C34 C35 C36 C37 -0.4(11) . . . . ?
C35 C36 C37 C38 1.1(12) . . . . ?
C36 C37 C38 N13 -0.8(11) . . . . ?
C36 C37 C38 C39 -177.5(7) . . . . ?
C37 C38 C39 N14 174.4(7) . . . . ?
C37 C38 C39 C40 -3.0(11) . . . . ?
C38 N13 C34 C32 -178.2(6) . . . . ?
C38 N13 C34 C35 0.9(9) . . . . ?
C38 C39 C40 C41 177.7(7) . . . . ?
C39 N14 C43 C42 0.0(14) . . . . ?
C39 C40 C41 C42 0.8(13) . . . . ?
C40 C41 C42 C43 -1.4(14) . . . . ?
C41 C42 C43 N14 1.0(15) . . . . ?
C43 N14 C39 C38 -178.1(8) . . . . ?
C43 N14 C39 C40 -0.7(12) . . . . ?
C44 N15 C48 C47 4.0(10) . . . . ?
C44 N15 C48 C49 -175.4(6) . . . . ?
C44 C45 C46 C47 -0.9(11) . . . . ?
C45 C46 C47 C48 1.3(12) . . . . ?
C46 C47 C48 N15 -2.9(11) . . . . ?
C46 C47 C48 C49 176.3(7) . . . . ?
C47 C48 C49 N16 -174.6(7) . . . . ?
C47 C48 C49 C50 3.9(13) . . . . ?
C48 N15 C44 C33 176.5(6) . . . . ?
C48 N15 C44 C45 -3.5(10) . . . . ?
C48 C49 C50 C51 -178.0(8) . . . . ?
C49 N16 C53 C52 -1.5(11) . . . . ?
C49 C50 C51 C52 0.4(15) . . . . ?
C50 C51 C52 C53 -1.7(15) . . . . ?
C51 C52 C53 N16 2.3(14) . . . . ?
C53 N16 C49 C48 178.8(6) . . . . ?
C53 N16 C49 C50 0.3(11) . . . . ?
C61 C62 C64 N23 -176.6(8) . . . . ?
C61 C62 C64 C65 4.9(14) . . . . ?
C61 C63 C74 N25 -143.7(8) . . . . ?
C61 C63 C74 C75 36.7(12) . . . . ?
C61 C63 C74 Fe3 -166.3(9) . . . . ?
C62 N21 N22 C63 2.9(7) . . . . ?
C62 N21 N22 Fe3 -147.8(12) . . . . ?
C62 C61 C63 N22 -0.2(8) . . . . ?
C62 C61 C63 C74 177.5(7) . . . . ?
C62 C61 C63 Fe3 31.6(18) . . . . ?
C62 C64 C65 C66 179.4(7) . . . . ?
C63 C61 C62 N21 2.0(8) . . . . ?
C63 C61 C62 C64 -179.3(8) . . . . ?
C63 C74 C75 C76 176.4(7) . . . . ?
C64 N23 C68 C67 3.8(9) . . . . ?
C64 N23 C68 C69 -176.7(5) . . . . ?
C64 C65 C66 C67 1.0(11) . . . . ?
C65 C66 C67 C68 -0.7(11) . . . . ?
C66 C67 C68 N23 -1.7(10) . . . . ?
C66 C67 C68 C69 178.8(6) . . . . ?
C67 C68 C69 N24 -177.5(6) . . . . ?
C67 C68 C69 C70 0.8(11) . . . . ?
C68 N23 C64 C62 177.9(5) . . . . ?
C68 N23 C64 C65 -3.5(9) . . . . ?
C68 C69 C70 C71 178.9(7) . . . . ?
C69 N24 C73 C72 -0.5(10) . . . . ?
C69 C70 C71 C72 2.5(12) . . . . ?
C70 C71 C72 C73 -1.2(12) . . . . ?
C71 C72 C73 N24 0.3(11) . . . . ?
C73 N24 C69 C68 -179.8(6) . . . . ?
C73 N24 C69 C70 1.9(10) . . . . ?
C74 N25 C78 C77 -1.7(11) . . . . ?
C74 N25 C78 C79 -179.9(7) . . . . ?
C74 N25 Fe3 N22 19.4(7) . . . . ?
C74 N25 Fe3 N31 123.0(6) . . . . ?
C74 N25 Fe3 N33 -108.9(15) . . . . ?
C74 C75 C76 C77 2.1(13) . . . . ?
C75 C76 C77 C78 -1.0(14) . . . . ?
C76 C77 C78 N25 0.8(13) . . . . ?
C76 C77 C78 C79 178.9(8) . . . . ?
C77 C78 C79 N26 -178.2(8) . . . . ?
C77 C78 C79 C80 3.1(13) . . . . ?
C78 N25 C74 C63 -176.7(6) . . . . ?
C78 N25 C74 C75 2.9(10) . . . . ?
C78 N25 C74 Fe3 -146.1(9) . . . . ?
C78 N25 Fe3 N22 161.4(7) . . . . ?
C78 N25 Fe3 N31 -95.0(9) . . . . ?
C78 N25 Fe3 N33 33(2) . . . . ?
C78 C79 C80 C81 179.4(8) . . . . ?
C79 N26 C83 C82 2.2(16) . . . . ?
C79 C80 C81 C82 0.0(13) . . . . ?
C80 C81 C82 C83 0.3(14) . . . . ?
C81 C82 C83 N26 -1.5(16) . . . . ?
C83 N26 C79 C78 179.5(9) . . . . ?
C83 N26 C79 C80 -1.8(14) . . . . ?
C91 C92 C94 N33 -151.1(7) . . . . ?
C91 C92 C94 C95 31.8(11) . . . . ?
C91 C92 C94 Fe3 -174.7(8) . . . . ?
C91 C93 C104 N35 -174.7(7) . . . . ?
C91 C93 C104 C105 3.1(13) . . . . ?
C92 N31 N32 Fe1 -169.0(5) . . . . ?
C92 N31 N32 C93 0.7(7) . . . . ?
C92 C91 C93 N32 2.9(7) . . . . ?
C92 C91 C93 C104 -179.7(7) . . . . ?
C92 C94 C95 C96 -179.8(7) . . . . ?
C93 C91 C92 N31 -2.5(8) . . . . ?
C93 C91 C92 C94 -176.3(7) . . . . ?
C93 C91 C92 Fe3 20(2) . . . . ?
C93 C104 C105 C106 -178.8(6) . . . . ?
C94 N33 C98 C97 0.2(11) . . . . ?
C94 N33 C98 C99A 177.2(7) . . . . ?
C94 N33 Fe3 N22 126.2(6) . . . . ?
C94 N33 Fe3 N25 -107.0(15) . . . . ?
C94 N33 Fe3 N31 21.3(7) . . . . ?
C94 C95 C96 C97 -3.3(13) . . . . ?
C95 C96 C97 C98 1.9(13) . . . . ?
C96 C97 C98 N33 -0.4(12) . . . . ?
C96 C97 C98 C99A -177.2(8) . . . . ?
C97 C98 C99A N34A 160.9(8) . . . . ?
C97 C98 C99A C10B -18.2(12) . . . . ?
C98 N33 C94 C92 -178.7(6) . . . . ?
C98 N33 C94 C95 -1.9(12) . . . . ?
C98 N33 C94 Fe3 -146.6(9) . . . . ?
C98 N33 Fe3 N22 -94.1(9) . . . . ?
C98 N33 Fe3 N25 32.7(19) . . . . ?
C98 N33 Fe3 N31 161.0(7) . . . . ?
C98 C99A N34A C0AA -179.3(10) . . . . ?
C98 C99A C10B C11A 179.1(10) . . . . ?
C99A N34A C0AA C12A -0.8(19) . . . . ?
C11A C12A C0AA N34A 2(2) . . . . ?
C12A C11A C10B C99A 1.2(19) . . . . ?
N34A C99A C10B C11A 0.0(16) . . . . ?
C10B C99A N34A C0AA -0.2(15) . . . . ?
C10B C11A C12A C0AA -2(2) . . . . ?
C104 N35 C108 C107 2.2(9) . . . . ?
C104 N35 C108 C109 -176.6(6) . . . . ?
C104 C105 C106 C107 2.5(11) . . . . ?
C105 C106 C107 C108 -1.4(11) . . . . ?
C106 C107 C108 N35 -0.9(11) . . . . ?
C106 C107 C108 C109 177.5(7) . . . . ?
C107 C108 C109 N36 -174.0(7) . . . . ?
C107 C108 C109 C110 6.4(12) . . . . ?
C108 N35 C104 C93 176.8(5) . . . . ?
C108 N35 C104 C105 -1.1(9) . . . . ?
C108 C109 C110 C111 179.7(7) . . . . ?
C109 N36 C113 C112 -1.3(11) . . . . ?
C109 C110 C111 C112 1.3(13) . . . . ?
C110 C111 C112 C113 -2.6(14) . . . . ?
C111 C112 C113 N36 2.6(13) . . . . ?
C113 N36 C109 C108 -179.7(6) . . . . ?
C113 N36 C109 C110 -0.1(11) . . . . ?
Fe3 N22 C63 C61 164.6(6) . . . . ?
Fe3 N22 C63 C74 -13.3(8) . . . . ?
Fe3 N25 C74 C63 -30.5(8) . . . . ?
Fe3 N25 C74 C75 149.0(8) . . . . ?
Fe3 N25 C78 C77 -137.1(9) . . . . ?
Fe3 N25 C78 C79 44.7(12) . . . . ?
Fe3 N31 N32 Fe1 34.7(17) . . . . ?
Fe3 N31 N32 C93 -155.6(13) . . . . ?
Fe3 N31 C92 C91 171.7(6) . . . . ?
Fe3 N31 C92 C94 -13.9(7) . . . . ?
Fe3 N33 C94 C92 -32.2(8) . . . . ?
Fe3 N33 C94 C95 144.7(9) . . . . ?
Fe3 N33 C98 C97 -133.8(9) . . . . ?
Fe3 N33 C98 C99A 43.1(11) . . . . ?
Fe3 C63 C74 N25 22.6(6) . . . . ?
Fe3 C63 C74 C75 -157.0(8) . . . . ?
Fe3 C74 C75 C76 52(2) . . . . ?
Fe3 C92 C94 N33 23.6(6) . . . . ?
Fe3 C92 C94 C95 -153.5(8) . . . . ?
Fe3 C94 C95 C96 66.3(18) . . . . ?
